data_4026303
loop_
_publ_author_name
'David F. Finnegan'
'Marc L. Snapper'

_publ_section_title
;
 Formation of Polycyclic Lactones through a Ruthenium-Catalyzed
 Ring-Closing Metathesis/Hetero-Pauson-Khand Reaction Sequence
;
_journal_name_full 'Journal of Organic Chemistry'
_journal_page_first 3644
_journal_page_last 3653
_journal_paper_doi 10.1021/jo200359c
_journal_volume 76
_journal_year 2011
_chemical_formula_sum 'C19 H17 N O2'
_chemical_formula_weight 291.34
_chemical_name_systematic
; 
 ? 
;
_space_group_IT_number 14
_symmetry_cell_setting monoclinic
_symmetry_space_group_name_Hall '-P 2ybc'
_symmetry_space_group_name_H-M 'P 1 21/c 1'
_atom_sites_solution_hydrogens geom
_atom_sites_solution_primary direct
_atom_sites_solution_secondary difmap
_audit_creation_method SHELXL-97
_cell_angle_alpha 90.00
_cell_angle_beta 107.421(3)
_cell_angle_gamma 90.00
_cell_formula_units_Z 4
_cell_length_a 8.5306(14)
_cell_length_b 16.650(3)
_cell_length_c 10.7514(17)
_cell_measurement_reflns_used 2634
_cell_measurement_temperature 193(2)
_cell_measurement_theta_max 27.50
_cell_measurement_theta_min 2.45
_cell_volume 1457.0(4)
_computing_cell_refinement 'Bruker SMART'
_computing_data_collection 'Bruker SMART'
_computing_data_reduction 'Bruker SAINT'
_computing_molecular_graphics 'Bruker SHELXTL'
_computing_publication_material 'Bruker SHELXTL'
_computing_structure_refinement 'SHELXL-97 (Sheldrick, 1997)'
_computing_structure_solution 'SHELXS-97 (Sheldrick, 1990)'
_diffrn_ambient_temperature 193(2)
_diffrn_measured_fraction_theta_full 0.996
_diffrn_measured_fraction_theta_max 0.996
_diffrn_measurement_device_type 'CCD area detector'
_diffrn_measurement_method 'phi and omega scans'
_diffrn_radiation_monochromator graphite
_diffrn_radiation_source 'normal-focus sealed tube'
_diffrn_radiation_type MoK\a
_diffrn_radiation_wavelength 0.71073
_diffrn_reflns_av_R_equivalents 0.0644
_diffrn_reflns_av_sigmaI/netI 0.0568
_diffrn_reflns_limit_h_max 9
_diffrn_reflns_limit_h_min -11
_diffrn_reflns_limit_k_max 20
_diffrn_reflns_limit_k_min -22
_diffrn_reflns_limit_l_max 14
_diffrn_reflns_limit_l_min -14
_diffrn_reflns_number 10872
_diffrn_reflns_theta_full 28.33
_diffrn_reflns_theta_max 28.33
_diffrn_reflns_theta_min 2.33
_exptl_absorpt_coefficient_mu 0.086
_exptl_absorpt_correction_T_max 0.9983
_exptl_absorpt_correction_T_min 0.9914
_exptl_absorpt_correction_type empirical
_exptl_absorpt_process_details Sadabs
_exptl_crystal_colour brown
_exptl_crystal_density_diffrn 1.328
_exptl_crystal_density_meas 0
_exptl_crystal_description block
_exptl_crystal_F_000 616
_exptl_crystal_size_max 0.10
_exptl_crystal_size_mid 0.03
_exptl_crystal_size_min 0.02
_refine_diff_density_max 0.377
_refine_diff_density_min -0.233
_refine_diff_density_rms 0.065
_refine_ls_extinction_method none
_refine_ls_goodness_of_fit_ref 0.956
_refine_ls_hydrogen_treatment refall
_refine_ls_matrix_type full
_refine_ls_number_parameters 267
_refine_ls_number_reflns 3625
_refine_ls_number_restraints 0
_refine_ls_restrained_S_all 0.956
_refine_ls_R_factor_all 0.0700
_refine_ls_R_factor_gt 0.0525
_refine_ls_shift/su_max 0.001
_refine_ls_shift/su_mean 0.000
_refine_ls_structure_factor_coef Fsqd
_refine_ls_weighting_details 'calc w=1/[\s^2^(Fo^2^)+(0.0679P)^2^+0.0000P] where P=(Fo^2^+2Fc^2^)/3'
_refine_ls_weighting_scheme calc
_refine_ls_wR_factor_gt 0.1174
_refine_ls_wR_factor_ref 0.1257
_reflns_number_gt 2676
_reflns_number_total 3625
_reflns_threshold_expression >2sigma(I)
_cod_data_source_file jo200359c_si_004.cif
_cod_data_source_block df01t
_cod_database_code 4026303

loop_
_symmetry_equiv_pos_as_xyz
'x, y, z'
'-x, y+1/2, -z+1/2'
'-x, -y, -z'
'x, -y-1/2, z-1/2'

loop_
_atom_site_label
_atom_site_type_symbol
_atom_site_fract_x
_atom_site_fract_y
_atom_site_fract_z
_atom_site_U_iso_or_equiv
_atom_site_adp_type
_atom_site_occupancy
_atom_site_symmetry_multiplicity
_atom_site_calc_flag
O2 O 0.72167(13) 0.12630(6) 0.08376(9) 0.0283(2) Uani 1 1 d
O1 O 0.59307(15) 0.22562(6) -0.04352(10) 0.0410(3) Uani 1 1 d
C15 C 1.00006(18) 0.10494(8) 0.21534(13) 0.0237(3) Uani 1 1 d
C4 C 0.82504(19) 0.19483(8) 0.29199(13) 0.0249(3) Uani 1 1 d
C16 C 0.76188(17) 0.04181(7) 0.27304(13) 0.0237(3) Uani 1 1 d
N1 N 0.80711(17) 0.03937(7) 0.40290(12) 0.0334(3) Uani 1 1 d
C1 C 0.66730(18) 0.20270(8) 0.06396(14) 0.0281(3) Uani 1 1 d
C5 C 0.70658(19) 0.24877(8) 0.19007(14) 0.0279(3) Uani 1 1 d
C3 C 0.82610(18) 0.11451(7) 0.21812(12) 0.0229(3) Uani 1 1 d
C10 C 1.09866(19) 0.16715(8) 0.27963(13) 0.0266(3) Uani 1 1 d
C14 C 1.0630(2) 0.04341(9) 0.15661(14) 0.0299(3) Uani 1 1 d
C17 C 0.66944(19) -0.01751(9) 0.19489(15) 0.0295(3) Uani 1 1 d
C7 C 0.9434(2) 0.34123(9) 0.19592(15) 0.0337(4) Uani 1 1 d
C9 C 1.0068(2) 0.22206(8) 0.34558(14) 0.0281(3) Uani 1 1 d
C18 C 0.6191(2) -0.08235(9) 0.25378(17) 0.0349(4) Uani 1 1 d
C8 C 1.0367(2) 0.31176(9) 0.33098(16) 0.0357(4) Uani 1 1 d
C11 C 1.2624(2) 0.16976(10) 0.28385(17) 0.0384(4) Uani 1 1 d
C6 C 0.7612(2) 0.33521(9) 0.17580(18) 0.0352(4) Uani 1 1 d
C19 C 0.6638(2) -0.08560(9) 0.38723(17) 0.0382(4) Uani 1 1 d
C20 C 0.7575(2) -0.02431(9) 0.45746(17) 0.0400(4) Uani 1 1 d
C13 C 1.2265(2) 0.04632(10) 0.16150(17) 0.0391(4) Uani 1 1 d
C12 C 1.3250(2) 0.10892(11) 0.22460(19) 0.0449(4) Uani 1 1 d
H1 H 0.599(2) 0.2490(9) 0.2090(14) 0.027(4) Uiso 1 1 d
H4 H 0.971(2) 0.3093(9) 0.1267(15) 0.032(4) Uiso 1 1 d
H6 H 1.157(2) 0.3200(10) 0.3480(16) 0.043(5) Uiso 1 1 d
H12 H 0.988(2) -0.0009(10) 0.1126(15) 0.034(4) Uiso 1 1 d
H16 H 0.553(2) -0.1239(10) 0.1990(16) 0.040(5) Uiso 1 1 d
H8 H 1.046(2) 0.2077(9) 0.4402(15) 0.031(4) Uiso 1 1 d
H2 H 0.693(2) 0.3551(11) 0.0887(18) 0.050(5) Uiso 1 1 d
H13 H 0.777(2) 0.1849(8) 0.3643(14) 0.027(4) Uiso 1 1 d
H9 H 1.334(2) 0.2113(10) 0.3290(16) 0.039(5) Uiso 1 1 d
H5 H 0.971(2) 0.3953(11) 0.1843(16) 0.043(5) Uiso 1 1 d
H10 H 1.434(2) 0.1088(10) 0.2265(17) 0.047(5) Uiso 1 1 d
H11 H 1.276(3) 0.0032(11) 0.1209(17) 0.051(5) Uiso 1 1 d
H15 H 0.630(2) -0.1294(11) 0.4345(18) 0.054(5) Uiso 1 1 d
H3 H 0.734(2) 0.3669(10) 0.2400(17) 0.040(5) Uiso 1 1 d
H7 H 0.996(2) 0.3423(10) 0.3938(17) 0.042(5) Uiso 1 1 d
H14 H 0.791(2) -0.0237(10) 0.5550(18) 0.049(5) Uiso 1 1 d
H17 H 0.641(2) -0.0118(9) 0.1018(15) 0.034(4) Uiso 1 1 d

loop_
_atom_site_aniso_label
_atom_site_aniso_U_11
_atom_site_aniso_U_22
_atom_site_aniso_U_33
_atom_site_aniso_U_23
_atom_site_aniso_U_13
_atom_site_aniso_U_12
O2 0.0322(6) 0.0262(5) 0.0228(5) 0.0009(4) 0.0025(4) 0.0018(4)
O1 0.0416(7) 0.0380(6) 0.0355(6) 0.0118(5) -0.0003(5) -0.0002(5)
C15 0.0276(7) 0.0232(6) 0.0208(6) 0.0042(5) 0.0081(6) 0.0006(6)
C4 0.0337(8) 0.0193(6) 0.0245(7) -0.0004(5) 0.0131(6) -0.0007(6)
C16 0.0221(7) 0.0201(6) 0.0289(7) 0.0011(5) 0.0074(6) 0.0022(5)
N1 0.0408(8) 0.0283(6) 0.0273(6) 0.0042(5) 0.0042(6) -0.0065(5)
C1 0.0245(8) 0.0268(7) 0.0325(8) 0.0070(6) 0.0078(6) -0.0009(6)
C5 0.0276(8) 0.0243(7) 0.0350(8) 0.0025(6) 0.0143(7) 0.0026(6)
C3 0.0272(7) 0.0209(6) 0.0194(6) -0.0003(5) 0.0053(6) -0.0005(5)
C10 0.0294(8) 0.0237(7) 0.0253(7) 0.0052(5) 0.0062(6) -0.0003(6)
C14 0.0373(9) 0.0261(7) 0.0286(7) 0.0028(6) 0.0135(7) 0.0040(6)
C17 0.0295(8) 0.0285(7) 0.0311(8) -0.0042(6) 0.0101(6) -0.0027(6)
C7 0.0460(10) 0.0211(7) 0.0381(9) 0.0003(6) 0.0187(8) -0.0051(7)
C9 0.0360(9) 0.0258(7) 0.0211(7) -0.0011(5) 0.0065(6) -0.0041(6)
C18 0.0312(9) 0.0260(7) 0.0473(9) -0.0051(7) 0.0116(7) -0.0062(6)
C8 0.0450(11) 0.0261(7) 0.0355(9) -0.0067(6) 0.0112(8) -0.0078(7)
C11 0.0315(9) 0.0357(9) 0.0458(10) 0.0065(7) 0.0080(8) -0.0051(7)
C6 0.0418(10) 0.0226(7) 0.0430(10) 0.0031(7) 0.0156(8) 0.0048(7)
C19 0.0388(10) 0.0291(8) 0.0470(10) 0.0080(7) 0.0134(8) -0.0062(7)
C20 0.0485(11) 0.0349(8) 0.0333(9) 0.0090(7) 0.0074(8) -0.0075(7)
C13 0.0432(10) 0.0356(8) 0.0461(10) 0.0082(7) 0.0247(8) 0.0107(8)
C12 0.0302(9) 0.0467(10) 0.0634(12) 0.0135(9) 0.0227(9) 0.0067(8)

loop_
_atom_type_symbol
_atom_type_description
_atom_type_scat_dispersion_real
_atom_type_scat_dispersion_imag
_atom_type_scat_source
C C 0.0033 0.0016 'International Tables Vol C Tables 4.2.6.8 and 6.1.1.4'
H H 0.0000 0.0000 'International Tables Vol C Tables 4.2.6.8 and 6.1.1.4'
N N 0.0061 0.0033 'International Tables Vol C Tables 4.2.6.8 and 6.1.1.4'
O O 0.0106 0.0060 'International Tables Vol C Tables 4.2.6.8 and 6.1.1.4'

loop_
_geom_angle_atom_site_label_1
_geom_angle_atom_site_label_2
_geom_angle_atom_site_label_3
_geom_angle
C1 O2 C3 111.15(10)
C10 C15 C14 121.25(14)
C10 C15 C3 111.57(11)
C14 C15 C3 127.17(13)
C5 C4 C9 117.66(11)
C5 C4 C3 103.95(11)
C9 C4 C3 106.42(11)
C5 C4 H13 108.6(9)
C9 C4 H13 110.9(9)
C3 C4 H13 108.8(8)
N1 C16 C17 123.30(12)
N1 C16 C3 113.98(11)
C17 C16 C3 122.69(12)
C16 N1 C20 116.89(12)
O1 C1 O2 120.57(14)
O1 C1 C5 127.98(14)
O2 C1 C5 111.41(12)
C1 C5 C6 112.34(12)
C1 C5 C4 105.41(11)
C6 C5 C4 117.68(13)
C1 C5 H1 102.5(9)
C6 C5 H1 110.0(8)
C4 C5 H1 107.8(9)
O2 C3 C15 107.89(10)
O2 C3 C16 107.84(11)
C15 C3 C16 113.38(11)
O2 C3 C4 107.04(10)
C15 C3 C4 104.95(11)
C16 C3 C4 115.36(10)
C15 C10 C11 119.79(14)
C15 C10 C9 111.38(13)
C11 C10 C9 128.69(14)
C13 C14 C15 118.61(15)
C13 C14 H12 122.6(10)
C15 C14 H12 118.8(10)
C16 C17 C18 118.60(14)
C16 C17 H17 118.9(10)
C18 C17 H17 122.5(10)
C6 C7 C8 109.87(13)
C6 C7 H4 108.7(10)
C8 C7 H4 111.7(9)
C6 C7 H5 109.2(11)
C8 C7 H5 110.8(11)
H4 C7 H5 106.5(13)
C10 C9 C8 114.60(12)
C10 C9 C4 104.47(11)
C8 C9 C4 115.19(13)
C10 C9 H8 105.5(9)
C8 C9 H8 108.8(9)
C4 C9 H8 107.6(9)
C19 C18 C17 118.86(14)
C19 C18 H16 122.3(10)
C17 C18 H16 118.9(10)
C7 C8 C9 111.02(13)
C7 C8 H6 110.4(10)
C9 C8 H6 108.1(10)
C7 C8 H7 107.2(10)
C9 C8 H7 109.2(9)
H6 C8 H7 110.9(14)
C10 C11 C12 119.05(16)
C10 C11 H9 121.6(11)
C12 C11 H9 119.3(11)
C7 C6 C5 112.27(13)
C7 C6 H2 113.4(11)
C5 C6 H2 107.2(11)
C7 C6 H3 108.9(11)
C5 C6 H3 107.5(10)
H2 C6 H3 107.3(15)
C18 C19 C20 118.66(14)
C18 C19 H15 122.6(11)
C20 C19 H15 118.7(11)
N1 C20 C19 123.70(15)
N1 C20 H14 115.0(10)
C19 C20 H14 121.2(10)
C14 C13 C12 120.24(15)
C14 C13 H11 120.8(12)
C12 C13 H11 119.0(12)
C13 C12 C11 121.05(17)
C13 C12 H10 118.0(11)
C11 C12 H10 120.9(11)

loop_
_geom_bond_atom_site_label_1
_geom_bond_atom_site_label_2
_geom_bond_distance
O2 C1 1.3489(17)
O2 C3 1.4657(16)
O1 C1 1.2016(17)
C15 C10 1.382(2)
C15 C14 1.3925(19)
C15 C3 1.502(2)
C4 C5 1.538(2)
C4 C9 1.552(2)
C4 C3 1.5568(18)
C4 H13 0.994(14)
C16 N1 1.3331(17)
C16 C17 1.3807(19)
C16 C3 1.5190(18)
N1 C20 1.3402(19)
C1 C5 1.506(2)
C5 C6 1.535(2)
C5 H1 0.996(16)
C10 C11 1.385(2)
C10 C9 1.512(2)
C14 C13 1.381(2)
C14 H12 0.997(17)
C17 C18 1.383(2)
C17 H17 0.961(15)
C7 C6 1.507(2)
C7 C8 1.514(2)
C7 H4 0.999(15)
C7 H5 0.948(17)
C9 C8 1.531(2)
C9 H8 1.001(15)
C18 C19 1.371(2)
C18 H16 0.973(18)
C8 H6 0.993(19)
C8 H7 0.989(17)
C11 C12 1.386(2)
C11 H9 0.953(18)
C6 H2 0.999(19)
C6 H3 0.951(17)
C19 C20 1.374(2)
C19 H15 0.980(19)
C20 H14 1.001(18)
C13 C12 1.382(3)
C13 H11 0.995(19)
C12 H10 0.922(19)

loop_
_geom_torsion_atom_site_label_1
_geom_torsion_atom_site_label_2
_geom_torsion_atom_site_label_3
_geom_torsion_atom_site_label_4
_geom_torsion
C17 C16 N1 C20 -0.5(2)
C3 C16 N1 C20 -178.51(14)
C3 O2 C1 O1 172.80(13)
C3 O2 C1 C5 -9.40(15)
O1 C1 C5 C6 -42.3(2)
O2 C1 C5 C6 140.15(13)
O1 C1 C5 C4 -171.62(14)
O2 C1 C5 C4 10.79(16)
C9 C4 C5 C1 109.72(13)
C3 C4 C5 C1 -7.61(14)
C9 C4 C5 C6 -16.42(18)
C3 C4 C5 C6 -133.75(13)
C1 O2 C3 C15 -108.47(12)
C1 O2 C3 C16 128.71(11)
C1 O2 C3 C4 4.02(14)
C10 C15 C3 O2 115.34(12)
C14 C15 C3 O2 -64.12(16)
C10 C15 C3 C16 -125.30(12)
C14 C15 C3 C16 55.24(17)
C10 C15 C3 C4 1.46(14)
C14 C15 C3 C4 -178.00(13)
N1 C16 C3 O2 -158.94(11)
C17 C16 C3 O2 23.04(17)
N1 C16 C3 C15 81.67(14)
C17 C16 C3 C15 -96.35(16)
N1 C16 C3 C4 -39.39(17)
C17 C16 C3 C4 142.59(14)
C5 C4 C3 O2 2.67(13)
C9 C4 C3 O2 -122.22(11)
C5 C4 C3 C15 117.16(11)
C9 C4 C3 C15 -7.73(13)
C5 C4 C3 C16 -117.32(12)
C9 C4 C3 C16 117.79(13)
C14 C15 C10 C11 1.4(2)
C3 C15 C10 C11 -178.11(13)
C14 C15 C10 C9 -174.74(12)
C3 C15 C10 C9 5.77(15)
C10 C15 C14 C13 -1.2(2)
C3 C15 C14 C13 178.19(13)
N1 C16 C17 C18 0.9(2)
C3 C16 C17 C18 178.70(13)
C15 C10 C9 C8 -137.39(14)
C11 C10 C9 C8 46.9(2)
C15 C10 C9 C4 -10.41(15)
C11 C10 C9 C4 173.90(14)
C5 C4 C9 C10 -105.23(13)
C3 C4 C9 C10 10.76(13)
C5 C4 C9 C8 21.39(17)
C3 C4 C9 C8 137.38(12)
C16 C17 C18 C19 -0.5(2)
C6 C7 C8 C9 65.20(17)
C10 C9 C8 C7 75.98(18)
C4 C9 C8 C7 -45.29(18)
C15 C10 C11 C12 -0.9(2)
C9 C10 C11 C12 174.51(14)
C8 C7 C6 C5 -59.59(17)
C1 C5 C6 C7 -87.39(17)
C4 C5 C6 C7 35.29(19)
C17 C18 C19 C20 -0.2(2)
C16 N1 C20 C19 -0.2(3)
C18 C19 C20 N1 0.6(3)
C15 C14 C13 C12 0.5(2)
C14 C13 C12 C11 -0.1(3)
C10 C11 C12 C13 0.2(3)
